data_7108570
loop_
_publ_author_name
'Veera V. E. Ramesh'
'Gowri Priya'
'Amol S. Kotmale'
'Rajesh G. Gonnade'
'Pattuparambil R. Rajamohanan'
'Gangadhar J. Sanjayan'

_publ_section_title
;
 Multifaceted folding in a foldamer featuring highly cooperative folds
;
_journal_name_full Chem.Commun.
_journal_page_first 11205
_journal_paper_doi 10.1039/c2cc35649j
_journal_volume 48
_journal_year 2012
_chemical_absolute_configuration rmad
_chemical_formula_moiety 'C31 H27 Br N4 O5'
_chemical_formula_sum 'C31 H27 Br N4 O5'
_chemical_formula_weight 615.48
_chemical_name_systematic
;
?
;
_space_group_IT_number 4
_symmetry_cell_setting monoclinic
_symmetry_space_group_name_Hall 'P 2yb'
_symmetry_space_group_name_H-M 'P 1 21 1'
_atom_sites_solution_hydrogens geom
_atom_sites_solution_primary direct
_atom_sites_solution_secondary difmap
_audit_creation_method SHELXL-97
_cell_angle_alpha 90.00
_cell_angle_beta 91.847(6)
_cell_angle_gamma 90.00
_cell_formula_units_Z 2
_cell_length_a 9.628(3)
_cell_length_b 11.943(4)
_cell_length_c 12.282(4)
_cell_measurement_reflns_used 5290
_cell_measurement_temperature 133(2)
_cell_measurement_theta_max 28.11
_cell_measurement_theta_min 2.38
_cell_volume 1411.5(8)
_computing_cell_refinement 'BRUKER SAINT'
_computing_data_collection 'BRUKER SMART'
_computing_data_reduction 'BRUKER SAINT'
_computing_molecular_graphics SHELXTL
_computing_publication_material SHELXTL
_computing_structure_refinement 'SHELXL-97 (Sheldrick, 1997)'
_computing_structure_solution 'SHELXS-97 (Sheldrick, 1990)'
_diffrn_ambient_temperature 133(2)
_diffrn_measured_fraction_theta_full 0.991
_diffrn_measured_fraction_theta_max 0.991
_diffrn_measurement_device 'BRUKER SMART APEX'
_diffrn_measurement_device_type 'CCD Area Detector'
_diffrn_measurement_method 'Omega and phi Scan'
_diffrn_radiation_monochromator graphite
_diffrn_radiation_source 'fine-focus sealed tube'
_diffrn_radiation_type MoK\a
_diffrn_radiation_wavelength 0.71073
_diffrn_reflns_av_R_equivalents 0.0215
_diffrn_reflns_av_sigmaI/netI 0.0639
_diffrn_reflns_limit_h_max 11
_diffrn_reflns_limit_h_min -10
_diffrn_reflns_limit_k_max 14
_diffrn_reflns_limit_k_min -13
_diffrn_reflns_limit_l_max 9
_diffrn_reflns_limit_l_min -14
_diffrn_reflns_number 7184
_diffrn_reflns_theta_full 25.50
_diffrn_reflns_theta_max 25.50
_diffrn_reflns_theta_min 2.12
_exptl_absorpt_coefficient_mu 1.504
_exptl_absorpt_correction_T_max 0.8171
_exptl_absorpt_correction_T_min 0.6696
_exptl_absorpt_correction_type multi-scan
_exptl_absorpt_process_details 'Bruker SADABS'
_exptl_crystal_colour colourless
_exptl_crystal_density_diffrn 1.448
_exptl_crystal_density_method 'not measured'
_exptl_crystal_description plate
_exptl_crystal_F_000 632
_exptl_crystal_size_max 0.29
_exptl_crystal_size_mid 0.20
_exptl_crystal_size_min 0.14
_refine_diff_density_max 0.706
_refine_diff_density_min -0.307
_refine_diff_density_rms 0.052
_refine_ls_abs_structure_details 'Flack H D (1983), Acta Cryst. A39, 876-881'
_refine_ls_abs_structure_Flack 0.015(6)
_refine_ls_extinction_method none
_refine_ls_goodness_of_fit_ref 0.994
_refine_ls_hydrogen_treatment mixed
_refine_ls_matrix_type full
_refine_ls_number_parameters 382
_refine_ls_number_reflns 4873
_refine_ls_number_restraints 49
_refine_ls_restrained_S_all 1.000
_refine_ls_R_factor_all 0.0326
_refine_ls_R_factor_gt 0.0300
_refine_ls_shift/su_max 0.001
_refine_ls_shift/su_mean 0.000
_refine_ls_structure_factor_coef Fsqd
_refine_ls_weighting_details 'calc w=1/[\s^2^(Fo^2^)+(0.0000P)^2^+0.0000P] where P=(Fo^2^+2Fc^2^)/3'
_refine_ls_weighting_scheme calc
_refine_ls_wR_factor_gt 0.0717
_refine_ls_wR_factor_ref 0.0730
_reflns_number_gt 4521
_reflns_number_total 4873
_reflns_threshold_expression >2sigma(I)
_cod_data_source_file c2cc35649j.txt
_cod_data_source_block 6
_cod_original_sg_symbol_H-M P2(1)
_cod_database_code 7108570

loop_
_symmetry_equiv_pos_as_xyz
'x, y, z'
'-x, y+1/2, -z'

loop_
_atom_site_label
_atom_site_type_symbol
_atom_site_fract_x
_atom_site_fract_y
_atom_site_fract_z
_atom_site_U_iso_or_equiv
_atom_site_adp_type
_atom_site_occupancy
_atom_site_symmetry_multiplicity
_atom_site_calc_flag
_atom_site_refinement_flags
Br1 Br 0.86630(2) 0.28710(3) 0.08606(3) 0.04356(10) Uani 1 1 d .
O1 O 0.18668(17) 0.87847(16) 0.21558(17) 0.0354(4) Uani 1 1 d .
O2 O 0.69471(17) 1.02251(15) 0.02886(13) 0.0264(4) Uani 1 1 d .
O3 O 0.67381(17) 0.82901(14) 0.21472(15) 0.0296(4) Uani 1 1 d .
O4 O 0.3918(2) 0.91618(17) 0.42020(17) 0.0456(5) Uani 1 1 d .
O5 O 0.4660(3) 0.7975(3) 0.53983(16) 0.0595(6) Uani 1 1 d .
N1 N 0.4088(2) 0.93607(18) 0.18242(18) 0.0243(5) Uani 1 1 d .
N2 N 0.7150(2) 1.04859(16) 0.20888(16) 0.0215(4) Uani 1 1 d .
N3 N 0.89950(19) 0.7846(2) 0.18572(16) 0.0250(4) Uani 1 1 d .
N4 N 0.4269(2) 0.82154(19) 0.44758(19) 0.0352(6) Uani 1 1 d .
C1 C 0.3129(2) 0.8646(2) 0.2192(2) 0.0237(5) Uani 1 1 d .
C2 C 0.3877(2) 1.0470(2) 0.1445(2) 0.0236(5) Uani 1 1 d .
C3 C 0.5031(2) 1.1090(2) 0.11390(18) 0.0211(5) Uani 1 1 d .
C4 C 0.4861(3) 1.2174(2) 0.0751(2) 0.0248(5) Uani 1 1 d .
H4 H 0.5648 1.2586 0.0531 0.030 Uiso 1 1 calc R
C5 C 0.3555(2) 1.2663(2) 0.0679(2) 0.0294(7) Uani 1 1 d .
H5 H 0.3444 1.3411 0.0429 0.035 Uiso 1 1 calc R
C6 C 0.2423(3) 1.2045(2) 0.0979(2) 0.0345(6) Uani 1 1 d .
H6 H 0.1525 1.2372 0.0919 0.041 Uiso 1 1 calc R
C7 C 0.2558(3) 1.0964(2) 0.1364(2) 0.0328(6) Uani 1 1 d .
H7 H 0.1762 1.0557 0.1573 0.039 Uiso 1 1 calc R
C8 C 0.6456(2) 1.05726(19) 0.11403(19) 0.0202(5) Uani 1 1 d .
C9 C 0.8411(3) 0.9800(2) 0.2179(2) 0.0243(5) Uani 1 1 d .
C10 C 0.8969(3) 1.0074(2) 0.3324(2) 0.0322(6) Uani 1 1 d .
H10A H 0.9523 0.9445 0.3632 0.039 Uiso 1 1 calc R
H10B H 0.9554 1.0756 0.3322 0.039 Uiso 1 1 calc R
C11 C 0.7662(3) 1.0263(3) 0.3962(2) 0.0354(6) Uani 1 1 d .
H11A H 0.7865 1.0705 0.4630 0.042 Uiso 1 1 calc R
H11B H 0.7231 0.9543 0.4165 0.042 Uiso 1 1 calc R
C12 C 0.6726(3) 1.0913(2) 0.3161(2) 0.0308(6) Uani 1 1 d .
H12A H 0.5732 1.0756 0.3280 0.037 Uiso 1 1 calc R
H12B H 0.6889 1.1730 0.3224 0.037 Uiso 1 1 calc R
C13 C 0.7959(2) 0.8572(2) 0.20537(19) 0.0230(5) Uani 1 1 d .
C14 C 0.8880(2) 0.6682(2) 0.1667(2) 0.0233(5) Uani 1 1 d .
C15 C 1.0041(2) 0.6129(2) 0.1307(2) 0.0298(6) Uani 1 1 d .
H15 H 1.0882 0.6531 0.1225 0.036 Uiso 1 1 calc R
C16 C 0.9996(3) 0.4996(2) 0.1062(2) 0.0303(6) Uani 1 1 d .
H16 H 1.0794 0.4622 0.0808 0.036 Uiso 1 1 calc R
C17 C 0.8772(2) 0.4424(2) 0.1196(2) 0.0292(6) Uani 1 1 d .
C18 C 0.7615(3) 0.4953(2) 0.1573(3) 0.0393(7) Uani 1 1 d .
H18 H 0.6785 0.4540 0.1671 0.047 Uiso 1 1 calc R
C19 C 0.7652(3) 0.6090(2) 0.1811(3) 0.0392(7) Uani 1 1 d .
H19 H 0.6852 0.6458 0.2069 0.047 Uiso 1 1 calc R
C20 C 0.3696(2) 0.75377(19) 0.26050(19) 0.0217(5) Uani 1 1 d .
C21 C 0.4195(2) 0.7316(2) 0.3659(2) 0.0262(5) Uani 1 1 d .
C22 C 0.4597(3) 0.6265(2) 0.3998(2) 0.0310(6) Uani 1 1 d .
H22 H 0.4931 0.6145 0.4725 0.037 Uiso 1 1 calc R
C23 C 0.4507(3) 0.5380(2) 0.3265(2) 0.0305(6) Uani 1 1 d .
H23 H 0.4774 0.4647 0.3487 0.037 Uiso 1 1 calc R
C24 C 0.4029(2) 0.5573(2) 0.2215(2) 0.0278(5) Uani 1 1 d .
H24 H 0.3967 0.4971 0.1711 0.033 Uiso 1 1 calc R
C25 C 0.3640(3) 0.6636(2) 0.1889(2) 0.0237(5) Uani 1 1 d .
H25 H 0.3326 0.6755 0.1157 0.028 Uiso 1 1 calc R
H1N H 0.484(3) 0.920(3) 0.191(2) 0.031(8) Uiso 1 1 d .
H3N H 0.980(2) 0.810(2) 0.1832(18) 0.015(6) Uiso 1 1 d .
H9 H 0.910(3) 0.991(2) 0.161(2) 0.020(6) Uiso 1 1 d .
C26 C 0.8755(6) 0.8063(6) 0.6321(4) 0.0927(17) Uani 1 1 d U
H26 H 0.8362 0.8405 0.6938 0.111 Uiso 1 1 calc R
C27 C 1.0009(8) 0.8418(5) 0.5976(5) 0.109(2) Uani 1 1 d U
H27 H 1.0521 0.8998 0.6334 0.130 Uiso 1 1 calc R
C28 C 1.0511(5) 0.7847(9) 0.5018(6) 0.117(2) Uani 1 1 d U
H28 H 1.1376 0.8037 0.4717 0.141 Uiso 1 1 calc R
C29 C 0.9691(10) 0.7033(7) 0.4576(4) 0.116(3) Uani 1 1 d U
H29 H 0.9992 0.6636 0.3956 0.139 Uiso 1 1 calc R
C30 C 0.8545(8) 0.6796(6) 0.4970(6) 0.120(2) Uani 1 1 d U
H30 H 0.7988 0.6240 0.4616 0.145 Uiso 1 1 calc R
C31 C 0.8088(5) 0.7258(7) 0.5813(6) 0.108(2) Uani 1 1 d U
H31 H 0.7229 0.7009 0.6086 0.129 Uiso 1 1 calc R

loop_
_atom_site_aniso_label
_atom_site_aniso_U_11
_atom_site_aniso_U_22
_atom_site_aniso_U_33
_atom_site_aniso_U_23
_atom_site_aniso_U_13
_atom_site_aniso_U_12
Br1 0.02316(13) 0.02321(13) 0.0844(2) -0.01170(15) 0.00305(12) 0.00045(12)
O1 0.0171(9) 0.0279(10) 0.0613(13) 0.0057(9) 0.0043(8) -0.0015(8)
O2 0.0229(8) 0.0268(9) 0.0296(9) -0.0013(7) 0.0038(7) 0.0018(7)
O3 0.0175(9) 0.0226(8) 0.0487(11) 0.0022(7) 0.0031(8) -0.0007(6)
O4 0.0655(15) 0.0305(12) 0.0409(12) -0.0057(9) 0.0006(11) -0.0015(10)
O5 0.0908(16) 0.0508(14) 0.0355(11) -0.0089(12) -0.0187(11) -0.0019(15)
N1 0.0130(11) 0.0227(12) 0.0372(12) 0.0061(9) 0.0002(9) 0.0013(9)
N2 0.0188(10) 0.0179(10) 0.0278(11) -0.0014(8) 0.0004(8) 0.0010(8)
N3 0.0134(9) 0.0204(9) 0.0414(11) 0.0017(11) 0.0025(8) -0.0021(11)
N4 0.0364(12) 0.0348(15) 0.0341(13) -0.0044(10) -0.0024(10) -0.0067(10)
C1 0.0202(13) 0.0239(12) 0.0267(13) -0.0016(10) -0.0009(10) -0.0007(10)
C2 0.0209(11) 0.0205(12) 0.0293(13) 0.0007(10) -0.0012(10) 0.0018(10)
C3 0.0200(11) 0.0211(12) 0.0220(12) -0.0019(9) -0.0009(9) 0.0007(9)
C4 0.0246(12) 0.0225(13) 0.0273(12) 0.0007(10) 0.0006(10) 0.0014(10)
C5 0.0283(12) 0.0250(19) 0.0347(14) 0.0015(10) -0.0032(11) 0.0041(10)
C6 0.0218(13) 0.0297(14) 0.0514(17) 0.0035(12) -0.0052(12) 0.0092(11)
C7 0.0184(12) 0.0285(14) 0.0518(17) 0.0037(12) 0.0036(11) 0.0016(11)
C8 0.0203(11) 0.0139(10) 0.0265(13) 0.0016(9) 0.0010(10) -0.0024(9)
C9 0.0164(12) 0.0223(13) 0.0341(14) 0.0034(10) -0.0008(11) 0.0010(10)
C10 0.0257(13) 0.0291(14) 0.0413(15) -0.0045(11) -0.0090(12) 0.0015(11)
C11 0.0346(14) 0.0416(17) 0.0296(14) -0.0019(12) -0.0060(12) -0.0001(12)
C12 0.0273(13) 0.0364(15) 0.0286(13) -0.0061(11) -0.0011(11) 0.0032(11)
C13 0.0184(12) 0.0228(13) 0.0278(13) 0.0025(9) -0.0012(10) -0.0019(10)
C14 0.0198(12) 0.0204(12) 0.0298(13) 0.0021(10) 0.0001(10) -0.0008(10)
C15 0.0157(12) 0.0253(13) 0.0483(16) 0.0054(11) 0.0013(11) -0.0041(10)
C16 0.0182(12) 0.0239(13) 0.0491(17) 0.0024(11) 0.0063(11) 0.0042(10)
C17 0.0236(13) 0.0169(12) 0.0470(15) 0.0003(11) -0.0002(11) -0.0007(10)
C18 0.0193(13) 0.0239(14) 0.075(2) -0.0085(14) 0.0106(14) -0.0044(11)
C19 0.0224(13) 0.0305(16) 0.065(2) -0.0091(14) 0.0130(13) -0.0039(12)
C20 0.0160(10) 0.0224(12) 0.0271(13) 0.0010(9) 0.0061(9) -0.0043(9)
C21 0.0209(12) 0.0282(13) 0.0296(13) -0.0035(10) 0.0026(10) -0.0049(10)
C22 0.0303(14) 0.0355(15) 0.0273(14) 0.0066(11) 0.0002(11) -0.0027(12)
C23 0.0255(13) 0.0283(14) 0.0378(14) 0.0088(11) 0.0038(11) 0.0012(11)
C24 0.0221(12) 0.0225(13) 0.0391(15) -0.0034(11) 0.0032(11) -0.0024(10)
C25 0.0180(13) 0.0287(14) 0.0243(13) 0.0008(10) 0.0006(10) -0.0025(10)
C26 0.107(4) 0.115(5) 0.057(2) 0.009(3) 0.009(2) 0.048(3)
C27 0.133(5) 0.088(4) 0.101(4) 0.042(3) -0.067(4) -0.024(3)
C28 0.051(2) 0.181(6) 0.121(4) 0.118(4) 0.025(3) 0.030(3)
C29 0.162(6) 0.138(6) 0.046(3) 0.018(3) -0.002(3) 0.106(5)
C30 0.146(6) 0.105(5) 0.105(5) 0.000(4) -0.077(4) 0.016(4)
C31 0.052(3) 0.155(6) 0.115(4) 0.057(4) -0.015(3) 0.010(3)

loop_
_atom_type_symbol
_atom_type_description
_atom_type_scat_dispersion_real
_atom_type_scat_dispersion_imag
_atom_type_scat_source
C C 0.0033 0.0016 'International Tables Vol C Tables 4.2.6.8 and 6.1.1.4'
H H 0.0000 0.0000 'International Tables Vol C Tables 4.2.6.8 and 6.1.1.4'
N N 0.0061 0.0033 'International Tables Vol C Tables 4.2.6.8 and 6.1.1.4'
O O 0.0106 0.0060 'International Tables Vol C Tables 4.2.6.8 and 6.1.1.4'
Br Br -0.2901 2.4595 'International Tables Vol C Tables 4.2.6.8 and 6.1.1.4'

loop_
_geom_angle_atom_site_label_1
_geom_angle_atom_site_label_2
_geom_angle_atom_site_label_3
_geom_angle
C1 N1 C2 127.7(2)
C8 N2 C9 120.1(2)
C8 N2 C12 127.4(2)
C9 N2 C12 112.16(19)
C13 N3 C14 127.4(2)
O5 N4 O4 123.3(3)
O5 N4 C21 118.0(2)
O4 N4 C21 118.7(2)
O1 C1 N1 126.3(3)
O1 C1 C20 118.5(2)
N1 C1 C20 115.0(2)
C3 C2 C7 119.0(2)
C3 C2 N1 118.5(2)
C7 C2 N1 122.5(2)
C4 C3 C2 120.1(2)
C4 C3 C8 118.8(2)
C2 C3 C8 121.0(2)
C5 C4 C3 120.8(2)
C6 C5 C4 118.8(2)
C5 C6 C7 121.8(2)
C6 C7 C2 119.5(2)
O2 C8 N2 121.5(2)
O2 C8 C3 120.8(2)
N2 C8 C3 117.8(2)
N2 C9 C10 102.5(2)
N2 C9 C13 107.14(19)
C10 C9 C13 112.8(2)
C11 C10 C9 103.6(2)
C10 C11 C12 103.0(2)
N2 C12 C11 102.9(2)
O3 C13 N3 123.7(2)
O3 C13 C9 121.3(2)
N3 C13 C9 115.0(2)
C15 C14 C19 119.7(2)
C15 C14 N3 117.6(2)
C19 C14 N3 122.8(2)
C14 C15 C16 121.1(2)
C17 C16 C15 118.6(2)
C18 C17 C16 121.2(2)
C18 C17 Br1 118.81(19)
C16 C17 Br1 119.96(19)
C17 C18 C19 120.3(2)
C18 C19 C14 119.1(3)
C25 C20 C21 116.5(2)
C25 C20 C1 117.3(2)
C21 C20 C1 126.0(2)
C22 C21 C20 122.8(2)
C22 C21 N4 116.9(2)
C20 C21 N4 120.3(2)
C21 C22 C23 119.2(2)
C24 C23 C22 119.5(2)
C23 C24 C25 120.4(2)
C24 C25 C20 121.6(2)
C31 C26 C27 120.6(6)
C26 C27 C28 115.3(6)
C29 C28 C27 117.1(5)
C30 C29 C28 121.1(6)
C29 C30 C31 123.5(8)
C30 C31 C26 122.3(7)

loop_
_geom_bond_atom_site_label_1
_geom_bond_atom_site_label_2
_geom_bond_distance
Br1 C17 1.902(3)
O1 C1 1.226(3)
O2 C8 1.234(3)
O3 C13 1.232(3)
O4 N4 1.224(3)
O5 N4 1.217(3)
N1 C1 1.346(3)
N1 C2 1.417(3)
N2 C8 1.328(3)
N2 C9 1.466(3)
N2 C12 1.482(3)
N3 C13 1.349(3)
N3 C14 1.413(4)
N4 C21 1.470(3)
C1 C20 1.513(4)
C2 C3 1.397(3)
C2 C7 1.401(3)
C3 C4 1.387(3)
C3 C8 1.505(3)
C4 C5 1.386(3)
C5 C6 1.375(4)
C6 C7 1.381(4)
C9 C10 1.524(4)
C9 C13 1.537(3)
C10 C11 1.521(4)
C11 C12 1.526(4)
C14 C15 1.384(4)
C14 C19 1.394(4)
C15 C16 1.386(4)
C16 C17 1.377(4)
C17 C18 1.374(4)
C18 C19 1.389(4)
C20 C25 1.390(3)
C20 C21 1.391(4)
C21 C22 1.374(4)
C22 C23 1.390(4)
C23 C24 1.375(4)
C24 C25 1.379(4)
C26 C31 1.304(9)
C26 C27 1.360(8)
C27 C28 1.455(11)
C28 C29 1.354(10)
C29 C30 1.252(10)
C30 C31 1.265(9)

loop_
_geom_hbond_atom_site_label_D
_geom_hbond_atom_site_label_H
_geom_hbond_atom_site_label_A
_geom_hbond_distance_DH
_geom_hbond_distance_HA
_geom_hbond_distance_DA
_geom_hbond_angle_DHA
_geom_hbond_site_symmetry_A
C23 H23 O5 0.95 2.47 3.392(4) 163.0 2_646
C16 H16 O2 0.95 2.69 3.436(3) 135.5 2_745
C5 H5 O2 0.95 2.36 3.312(3) 176.0 2_655
N3 H3N O1 0.84(2) 2.17(2) 2.995(3) 167(2) 1_655
N1 H1N O3 0.76(3) 2.14(3) 2.870(3) 165(3) .

loop_
_geom_torsion_atom_site_label_1
_geom_torsion_atom_site_label_2
_geom_torsion_atom_site_label_3
_geom_torsion_atom_site_label_4
_geom_torsion
C2 N1 C1 O1 8.5(4)
C2 N1 C1 C20 -176.5(2)
C1 N1 C2 C3 177.3(2)
C1 N1 C2 C7 -2.8(4)
C7 C2 C3 C4 -0.7(4)
N1 C2 C3 C4 179.2(2)
C7 C2 C3 C8 -175.9(2)
N1 C2 C3 C8 4.0(3)
C2 C3 C4 C5 1.2(4)
C8 C3 C4 C5 176.5(2)
C3 C4 C5 C6 -1.4(4)
C4 C5 C6 C7 1.1(4)
C5 C6 C7 C2 -0.7(4)
C3 C2 C7 C6 0.4(4)
N1 C2 C7 C6 -179.4(2)
C9 N2 C8 O2 -10.7(3)
C12 N2 C8 O2 176.7(2)
C9 N2 C8 C3 168.1(2)
C12 N2 C8 C3 -4.5(4)
C4 C3 C8 O2 -76.2(3)
C2 C3 C8 O2 99.1(3)
C4 C3 C8 N2 105.0(3)
C2 C3 C8 N2 -79.8(3)
C8 N2 C9 C10 171.9(2)
C12 N2 C9 C10 -14.5(3)
C8 N2 C9 C13 -69.1(3)
C12 N2 C9 C13 104.5(2)
N2 C9 C10 C11 33.5(3)
C13 C9 C10 C11 -81.4(3)
C9 C10 C11 C12 -40.4(3)
C8 N2 C12 C11 162.8(2)
C9 N2 C12 C11 -10.3(3)
C10 C11 C12 N2 30.8(3)
C14 N3 C13 O3 3.7(4)
C14 N3 C13 C9 -177.4(2)
N2 C9 C13 O3 -16.2(3)
C10 C9 C13 O3 95.9(3)
N2 C9 C13 N3 164.9(2)
C10 C9 C13 N3 -83.0(3)
C13 N3 C14 C15 169.6(2)
C13 N3 C14 C19 -9.3(4)
C19 C14 C15 C16 1.4(4)
N3 C14 C15 C16 -177.5(2)
C14 C15 C16 C17 -0.6(4)
C15 C16 C17 C18 -0.6(4)
C15 C16 C17 Br1 179.6(2)
C16 C17 C18 C19 1.1(5)
Br1 C17 C18 C19 -179.1(2)
C17 C18 C19 C14 -0.3(5)
C15 C14 C19 C18 -0.9(4)
N3 C14 C19 C18 178.0(3)
O1 C1 C20 C25 78.5(3)
N1 C1 C20 C25 -97.0(3)
O1 C1 C20 C21 -97.4(3)
N1 C1 C20 C21 87.2(3)
C25 C20 C21 C22 -1.0(4)
C1 C20 C21 C22 174.9(2)
C25 C20 C21 N4 -179.0(2)
C1 C20 C21 N4 -3.2(4)
O5 N4 C21 C22 -1.0(4)
O4 N4 C21 C22 -179.9(3)
O5 N4 C21 C20 177.1(2)
O4 N4 C21 C20 -1.8(4)
C20 C21 C22 C23 0.1(4)
N4 C21 C22 C23 178.2(2)
C21 C22 C23 C24 0.4(4)
C22 C23 C24 C25 0.0(4)
C23 C24 C25 C20 -1.0(4)
C21 C20 C25 C24 1.4(4)
C1 C20 C25 C24 -174.8(2)
C31 C26 C27 C28 0.6(7)
C26 C27 C28 C29 0.0(7)
C27 C28 C29 C30 0.9(8)
C28 C29 C30 C31 -2.4(9)
C29 C30 C31 C26 3.1(10)
C27 C26 C31 C30 -2.1(9)
